data_2209408
loop_
_publ_author_name
'Zhi-Fang Yu'
'Zhi-Min Zhao'
'Juan Li'
'Guang Ju'

_publ_section_title 3-(2,4-Dichlorophenyl)-<i>N</i>,<i>N</i>-diethyl-3-(4-methylphenylsulfonylamino)propanamide
_journal_coeditor_code BT2099
_journal_issue 7
_journal_name_full 'Acta Crystallographica Section E'
_journal_page_first o3033
_journal_page_last o3034
_journal_paper_doi 10.1107/S1600536806022380
_journal_volume 62
_journal_year 2006
_chemical_formula_iupac 'C20 H24 Cl2 N2 O3 S'
_chemical_formula_moiety 'C20 H24 Cl2 N2 O3 S'
_chemical_formula_sum 'C20 H24 Cl2 N2 O3 S'
_chemical_formula_weight 443.38
_chemical_melting_point 358
_chemical_name_systematic
;
3-(2,4-dichlorophenyl)-N,N-diethyl-3-(4-methylphenylsulfonylamino)propanamide
;
_space_group_IT_number 2
_symmetry_cell_setting triclinic
_symmetry_space_group_name_Hall '-P 1'
_symmetry_space_group_name_H-M 'P -1'
_atom_sites_solution_hydrogens geom
_atom_sites_solution_primary direct
_atom_sites_solution_secondary difmap
_cell_angle_alpha 105.881(5)
_cell_angle_beta 100.025(4)
_cell_angle_gamma 99.190(4)
_cell_formula_units_Z 2
_cell_length_a 7.895(3)
_cell_length_b 10.704(4)
_cell_length_c 14.046(4)
_cell_measurement_reflns_used 3856
_cell_measurement_temperature 294(2)
_cell_measurement_theta_max 26.33
_cell_measurement_theta_min 2.68
_cell_volume 1097.0(7)
_computing_cell_refinement SMART
_computing_data_collection 'SMART (Bruker, 1997)'
_computing_data_reduction 'SAINT (Bruker, 1997)'
_computing_molecular_graphics 'SHELXTL (Bruker, 1997)'
_computing_publication_material SHELXTL
_computing_structure_refinement 'SHELXL97 (Sheldrick, 1997)'
_computing_structure_solution 'SHELXS97 (Sheldrick, 1997)'
_diffrn_ambient_temperature 294(2)
_diffrn_measured_fraction_theta_full 0.989
_diffrn_measured_fraction_theta_max 0.989
_diffrn_measurement_device_type 'Bruker SMART CCD area-detector'
_diffrn_measurement_method '\f and \w'
_diffrn_radiation_monochromator graphite
_diffrn_radiation_source 'fine-focus sealed tube'
_diffrn_radiation_type MoK\a
_diffrn_radiation_wavelength 0.71073
_diffrn_reflns_av_R_equivalents 0.0159
_diffrn_reflns_av_sigmaI/netI 0.0321
_diffrn_reflns_limit_h_max 9
_diffrn_reflns_limit_h_min -9
_diffrn_reflns_limit_k_max 12
_diffrn_reflns_limit_k_min -12
_diffrn_reflns_limit_l_max 7
_diffrn_reflns_limit_l_min -16
_diffrn_reflns_number 5569
_diffrn_reflns_theta_full 25.01
_diffrn_reflns_theta_max 25.01
_diffrn_reflns_theta_min 2.03
_diffrn_standards_decay_% 0
_diffrn_standards_interval_count 0
_diffrn_standards_interval_time 0
_diffrn_standards_number 0
_exptl_absorpt_coefficient_mu 0.414
_exptl_absorpt_correction_T_max 0.944
_exptl_absorpt_correction_T_min 0.896
_exptl_absorpt_correction_type multi-scan
_exptl_absorpt_process_details '(SADABS; Sheldrick, 1996)'
_exptl_crystal_colour colourless
_exptl_crystal_density_diffrn 1.342
_exptl_crystal_density_method 'not measured'
_exptl_crystal_description needle
_exptl_crystal_F_000 464
_exptl_crystal_size_max 0.36
_exptl_crystal_size_mid 0.22
_exptl_crystal_size_min 0.14
_refine_diff_density_max 0.602
_refine_diff_density_min -0.709
_refine_ls_extinction_method none
_refine_ls_goodness_of_fit_ref 1.060
_refine_ls_hydrogen_treatment mixed
_refine_ls_matrix_type full
_refine_ls_number_parameters 258
_refine_ls_number_reflns 3833
_refine_ls_number_restraints 0
_refine_ls_restrained_S_all 1.060
_refine_ls_R_factor_all 0.0632
_refine_ls_R_factor_gt 0.0528
_refine_ls_shift/su_max 0.000
_refine_ls_shift/su_mean 0.000
_refine_ls_structure_factor_coef Fsqd
_refine_ls_weighting_details 'w=1/[\s^2^(Fo^2^)+(0.0549P)^2^+0.8034P] where P=(Fo^2^+2Fc^2^)/3'
_refine_ls_weighting_scheme calc
_refine_ls_wR_factor_gt 0.1258
_refine_ls_wR_factor_ref 0.1315
_reflns_number_gt 3131
_reflns_number_total 3833
_reflns_threshold_expression I>2\s(I)
_cod_data_source_file bt2099.cif
_cod_data_source_block I
_cod_depositor_comments
;
The following automatic conversions were performed:
'_symmetry_cell_setting' value 'Triclinic' changed to 'triclinic'
according to '/home/saulius/struct/CIF-dictionaries/cif_core.dic'
dictionary named 'cif_core.dic' version 2.4.1 from 2010-06-29.

Automatic conversion script
Id: cif_fix_enum 1527 2010-12-29 10:47:43Z saulius 

The following automatic conversions were performed:

'_symmetry_cell_setting' value 'Triclinic' changed to 'triclinic'
according to /home/saulius/struct/CIF-dictionaries/cif_core.dic
dictionary named 'cif_core.dic' version 2.4.1 from 2010-06-29.

Automatic conversion script
Id: cif_fix_values 1715 2011-07-08 13:25:40Z adriana 
;
_cod_database_code 2209408
_cod_database_fobs_code 2209408

loop_
_symmetry_equiv_pos_as_xyz
'x, y, z'
'-x, -y, -z'

loop_
_atom_site_type_symbol
_atom_site_label
_atom_site_fract_x
_atom_site_fract_y
_atom_site_fract_z
_atom_site_U_iso_or_equiv
_atom_site_adp_type
_atom_site_calc_flag
_atom_site_refinement_flags
_atom_site_occupancy
S S1 0.22167(9) 0.20574(8) 0.32756(5) 0.0487(2) Uani d . 1
Cl Cl1 0.68534(18) 0.04613(9) 0.21142(8) 0.0924(4) Uani d . 1
Cl Cl2 0.64826(14) 0.33280(12) -0.04525(7) 0.0886(4) Uani d . 1
O O1 0.2399(3) 0.0731(2) 0.31977(19) 0.0710(7) Uani d . 1
O O2 0.0985(3) 0.2613(3) 0.37993(17) 0.0743(7) Uani d . 1
O O3 0.6266(3) 0.4364(2) 0.60047(14) 0.0560(5) Uani d . 1
N N1 0.4104(3) 0.3030(2) 0.38478(16) 0.0393(5) Uani d . 1
H H1 0.407(4) 0.379(3) 0.399(2) 0.047 Uiso d . 1
N N2 0.7407(3) 0.2568(2) 0.58579(16) 0.0420(5) Uani d . 1
C C1 0.6478(4) 0.1914(3) 0.1878(2) 0.0468(6) Uani d . 1
C C2 0.6632(4) 0.2046(3) 0.0942(2) 0.0595(8) Uani d . 1
H H2 0.6925 0.1376 0.0462 0.071 Uiso calc R 1
C C3 0.6347(4) 0.3176(3) 0.0738(2) 0.0543(8) Uani d . 1
C C4 0.5972(4) 0.4180(3) 0.1444(2) 0.0594(8) Uani d . 1
H H4 0.5820 0.4961 0.1304 0.071 Uiso calc R 1
C C5 0.5817(4) 0.4028(3) 0.2373(2) 0.0513(7) Uani d . 1
H H5 0.5552 0.4714 0.2853 0.062 Uiso calc R 1
C C6 0.6044(3) 0.2887(2) 0.26111(19) 0.0373(6) Uani d . 1
C C7 0.5763(3) 0.2725(2) 0.36215(18) 0.0362(5) Uani d . 1
H H7 0.5747 0.1798 0.3591 0.043 Uiso calc R 1
C C8 0.1713(3) 0.2170(3) 0.2031(2) 0.0448(6) Uani d . 1
C C9 0.1961(4) 0.1215(3) 0.1225(2) 0.0620(8) Uani d . 1
H H9 0.2300 0.0454 0.1316 0.074 Uiso calc R 1
C C10 0.1706(5) 0.1388(4) 0.0278(3) 0.0746(10) Uani d . 1
H H10 0.1877 0.0735 -0.0267 0.090 Uiso calc R 1
C C11 0.1207(4) 0.2494(4) 0.0116(2) 0.0610(8) Uani d . 1
C C12 0.0938(4) 0.3432(4) 0.0932(3) 0.0635(8) Uani d . 1
H H12 0.0585 0.4186 0.0838 0.076 Uiso calc R 1
C C13 0.1179(4) 0.3281(3) 0.1885(2) 0.0575(8) Uani d . 1
H H13 0.0982 0.3924 0.2427 0.069 Uiso calc R 1
C C14 0.0963(6) 0.2666(5) -0.0930(3) 0.0983(14) Uani d . 1
H H14A 0.2065 0.3102 -0.1011 0.147 Uiso d R 1
H H14B 0.0106 0.3195 -0.1005 0.147 Uiso d R 1
H H14C 0.0563 0.1808 -0.1437 0.147 Uiso d R 1
C C15 0.7288(3) 0.3619(3) 0.44990(19) 0.0400(6) Uani d . 1
H H15A 0.8377 0.3346 0.4404 0.048 Uiso calc R 1
H H15B 0.7413 0.4533 0.4491 0.048 Uiso calc R 1
C C16 0.6979(3) 0.3545(3) 0.55141(18) 0.0389(6) Uani d . 1
C C17 0.8383(4) 0.1608(3) 0.5393(2) 0.0569(8) Uani d . 1
H H17A 0.8286 0.1568 0.4686 0.068 Uiso calc R 1
H H17B 0.7853 0.0732 0.5406 0.068 Uiso calc R 1
C C18 1.0297(5) 0.1954(5) 0.5923(3) 0.0907(13) Uani d . 1
H H18A 1.0809 0.2845 0.5956 0.136 Uiso calc R 1
H H18B 1.0900 0.1345 0.5553 0.136 Uiso calc R 1
H H18C 1.0406 0.1893 0.6600 0.136 Uiso calc R 1
C C19 0.6905(4) 0.2458(3) 0.6794(2) 0.0568(8) Uani d . 1
H H19A 0.7125 0.3340 0.7279 0.068 Uiso calc R 1
H H19B 0.7631 0.1949 0.7090 0.068 Uiso calc R 1
C C20 0.5017(5) 0.1802(5) 0.6603(3) 0.0954(14) Uani d . 1
H H20A 0.4292 0.2312 0.6320 0.143 Uiso calc R 1
H H20B 0.4739 0.1751 0.7232 0.143 Uiso calc R 1
H H20C 0.4799 0.0922 0.6134 0.143 Uiso calc R 1

loop_
_atom_site_aniso_label
_atom_site_aniso_U_11
_atom_site_aniso_U_22
_atom_site_aniso_U_33
_atom_site_aniso_U_12
_atom_site_aniso_U_13
_atom_site_aniso_U_23
S1 0.0428(4) 0.0643(5) 0.0477(4) 0.0106(3) 0.0162(3) 0.0283(4)
Cl1 0.1743(11) 0.0599(5) 0.0848(7) 0.0619(6) 0.0825(7) 0.0360(5)
Cl2 0.1023(7) 0.1416(10) 0.0510(5) 0.0433(7) 0.0357(5) 0.0562(6)
O1 0.0728(15) 0.0623(14) 0.0836(17) 0.0018(11) 0.0112(13) 0.0434(13)
O2 0.0505(12) 0.130(2) 0.0618(14) 0.0314(13) 0.0310(11) 0.0433(14)
O3 0.0835(15) 0.0513(12) 0.0408(11) 0.0347(11) 0.0204(10) 0.0112(9)
N1 0.0440(12) 0.0471(13) 0.0332(11) 0.0186(11) 0.0146(9) 0.0146(10)
N2 0.0491(13) 0.0476(13) 0.0344(11) 0.0195(10) 0.0082(10) 0.0164(10)
C1 0.0601(17) 0.0469(15) 0.0425(15) 0.0179(13) 0.0242(13) 0.0174(12)
C2 0.078(2) 0.068(2) 0.0400(16) 0.0229(17) 0.0304(15) 0.0139(15)
C3 0.0530(17) 0.085(2) 0.0401(15) 0.0222(16) 0.0197(13) 0.0332(16)
C4 0.072(2) 0.074(2) 0.0598(19) 0.0351(17) 0.0300(16) 0.0444(17)
C5 0.0697(19) 0.0548(17) 0.0465(16) 0.0294(15) 0.0276(14) 0.0250(14)
C6 0.0390(13) 0.0440(14) 0.0338(13) 0.0130(11) 0.0125(11) 0.0152(11)
C7 0.0436(14) 0.0380(13) 0.0335(13) 0.0161(11) 0.0141(11) 0.0145(11)
C8 0.0369(14) 0.0538(16) 0.0412(15) 0.0043(12) 0.0051(11) 0.0162(13)
C9 0.072(2) 0.0579(19) 0.0514(18) 0.0207(16) 0.0073(16) 0.0100(15)
C10 0.084(2) 0.089(3) 0.0437(18) 0.030(2) 0.0124(17) 0.0036(18)
C11 0.0484(17) 0.089(2) 0.0433(17) 0.0099(16) 0.0057(13) 0.0230(17)
C12 0.063(2) 0.071(2) 0.0563(19) 0.0170(16) 0.0006(16) 0.0274(17)
C13 0.0630(19) 0.065(2) 0.0436(16) 0.0204(16) 0.0060(14) 0.0150(15)
C14 0.092(3) 0.157(4) 0.049(2) 0.023(3) 0.010(2) 0.045(2)
C15 0.0410(14) 0.0450(15) 0.0379(14) 0.0121(11) 0.0099(11) 0.0170(12)
C16 0.0426(14) 0.0406(14) 0.0316(13) 0.0105(11) 0.0047(11) 0.0096(11)
C17 0.0677(19) 0.0589(18) 0.0537(18) 0.0351(16) 0.0129(15) 0.0218(15)
C18 0.068(2) 0.142(4) 0.076(3) 0.058(3) 0.014(2) 0.039(3)
C19 0.071(2) 0.069(2) 0.0400(15) 0.0228(16) 0.0125(14) 0.0283(15)
C20 0.082(3) 0.127(4) 0.086(3) -0.004(3) 0.025(2) 0.060(3)

loop_
_atom_type_symbol
_atom_type_description
_atom_type_scat_dispersion_real
_atom_type_scat_dispersion_imag
_atom_type_scat_source
C C 0.0033 0.0016
; International Tables
Vol. C, Tables 4.2.6.8 and 6.1.1.4
;
H H 0.0000 0.0000
; International Tables
Vol. C, Tables 4.2.6.8 and 6.1.1.4
;
N N 0.0061 0.0033
; International Tables
Vol. C, Tables 4.2.6.8 and 6.1.1.4
;
O O 0.0106 0.0060
; International Tables
Vol. C, Tables 4.2.6.8 and 6.1.1.4
;
Cl Cl 0.1484 0.1585
; International Tables
Vol. C, Tables 4.2.6.8 and 6.1.1.4
;
S S 0.1246 0.1234
; International Tables
Vol. C, Tables 4.2.6.8 and 6.1.1.4
;

loop_
_geom_angle_atom_site_label_1
_geom_angle_atom_site_label_2
_geom_angle_atom_site_label_3
_geom_angle
_geom_angle_publ_flag
O2 S1 O1 120.48(15) yes
O2 S1 N1 105.55(14) yes
O1 S1 N1 107.42(13) yes
O2 S1 C8 107.45(13) yes
O1 S1 C8 107.80(14) yes
N1 S1 C8 107.55(12) yes
C7 N1 S1 122.90(18) ?
C7 N1 H1 115(2) ?
S1 N1 H1 113(2) ?
C16 N2 C17 125.3(2) ?
C16 N2 C19 117.9(2) ?
C17 N2 C19 116.8(2) ?
C6 C1 C2 122.4(3) ?
C6 C1 Cl1 120.1(2) ?
C2 C1 Cl1 117.5(2) ?
C3 C2 C1 118.7(3) ?
C3 C2 H2 120.6 ?
C1 C2 H2 120.6 ?
C2 C3 C4 121.2(3) ?
C2 C3 Cl2 118.9(2) ?
C4 C3 Cl2 120.0(2) ?
C3 C4 C5 119.2(3) ?
C3 C4 H4 120.4 ?
C5 C4 H4 120.4 ?
C6 C5 C4 122.0(3) ?
C6 C5 H5 119.0 ?
C4 C5 H5 119.0 ?
C5 C6 C1 116.4(2) ?
C5 C6 C7 120.5(2) ?
C1 C6 C7 123.1(2) ?
N1 C7 C6 113.31(19) ?
N1 C7 C15 108.5(2) ?
C6 C7 C15 110.5(2) ?
N1 C7 H7 108.1 ?
C6 C7 H7 108.1 ?
C15 C7 H7 108.1 ?
C9 C8 C13 119.8(3) ?
C9 C8 S1 120.8(2) ?
C13 C8 S1 119.2(2) ?
C8 C9 C10 119.5(3) ?
C8 C9 H9 120.2 ?
C10 C9 H9 120.2 ?
C11 C10 C9 121.8(3) ?
C11 C10 H10 119.1 ?
C9 C10 H10 119.1 ?
C10 C11 C12 117.8(3) ?
C10 C11 C14 120.6(3) ?
C12 C11 C14 121.7(3) ?
C11 C12 C13 121.6(3) ?
C11 C12 H12 119.2 ?
C13 C12 H12 119.2 ?
C12 C13 C8 119.5(3) ?
C12 C13 H13 120.3 ?
C8 C13 H13 120.3 ?
C11 C14 H14A 109.6 ?
C11 C14 H14B 109.4 ?
H14A C14 H14B 109.5 ?
C11 C14 H14C 109.4 ?
H14A C14 H14C 109.5 ?
H14B C14 H14C 109.5 ?
C16 C15 C7 111.5(2) ?
C16 C15 H15A 109.3 ?
C7 C15 H15A 109.3 ?
C16 C15 H15B 109.3 ?
C7 C15 H15B 109.3 ?
H15A C15 H15B 108.0 ?
O3 C16 N2 120.2(2) ?
O3 C16 C15 119.6(2) ?
N2 C16 C15 120.1(2) ?
N2 C17 C18 112.7(3) ?
N2 C17 H17A 109.1 ?
C18 C17 H17A 109.1 ?
N2 C17 H17B 109.1 ?
C18 C17 H17B 109.1 ?
H17A C17 H17B 107.8 ?
C17 C18 H18A 109.5 ?
C17 C18 H18B 109.5 ?
H18A C18 H18B 109.5 ?
C17 C18 H18C 109.5 ?
H18A C18 H18C 109.5 ?
H18B C18 H18C 109.5 ?
N2 C19 C20 112.0(3) ?
N2 C19 H19A 109.2 ?
C20 C19 H19A 109.2 ?
N2 C19 H19B 109.2 ?
C20 C19 H19B 109.2 ?
H19A C19 H19B 107.9 ?
C19 C20 H20A 109.5 ?
C19 C20 H20B 109.5 ?
H20A C20 H20B 109.5 ?
C19 C20 H20C 109.5 ?
H20A C20 H20C 109.5 ?
H20B C20 H20C 109.5 ?

loop_
_geom_bond_atom_site_label_1
_geom_bond_atom_site_label_2
_geom_bond_distance
_geom_bond_publ_flag
S1 O2 1.426(2) yes
S1 O1 1.427(2) yes
S1 N1 1.606(2) yes
S1 C8 1.766(3) yes
Cl1 C1 1.735(3) ?
Cl2 C3 1.743(3) ?
O3 C16 1.234(3) ?
N1 C7 1.466(3) ?
N1 H1 0.79(3) ?
N2 C16 1.331(3) ?
N2 C17 1.462(3) ?
N2 C19 1.466(3) ?
C1 C6 1.383(4) ?
C1 C2 1.384(4) ?
C2 C3 1.360(4) ?
C2 H2 0.9300 ?
C3 C4 1.360(4) ?
C4 C5 1.381(4) ?
C4 H4 0.9300 ?
C5 C6 1.380(4) ?
C5 H5 0.9300 ?
C6 C7 1.525(3) ?
C7 C15 1.534(4) ?
C7 H7 0.9800 ?
C8 C9 1.369(4) ?
C8 C13 1.377(4) ?
C9 C10 1.378(5) ?
C9 H9 0.9300 ?
C10 C11 1.369(5) ?
C10 H10 0.9300 ?
C11 C12 1.375(5) ?
C11 C14 1.513(5) ?
C12 C13 1.376(4) ?
C12 H12 0.9300 ?
C13 H13 0.9300 ?
C14 H14A 0.9600 ?
C14 H14B 0.9600 ?
C14 H14C 0.9600 ?
C15 C16 1.509(3) ?
C15 H15A 0.9700 ?
C15 H15B 0.9700 ?
C17 C18 1.502(5) ?
C17 H17A 0.9700 ?
C17 H17B 0.9700 ?
C18 H18A 0.9600 ?
C18 H18B 0.9600 ?
C18 H18C 0.9600 ?
C19 C20 1.487(5) ?
C19 H19A 0.9700 ?
C19 H19B 0.9700 ?
C20 H20A 0.9600 ?
C20 H20B 0.9600 ?
C20 H20C 0.9600 ?

loop_
_geom_hbond_atom_site_label_D
_geom_hbond_atom_site_label_H
_geom_hbond_atom_site_label_A
_geom_hbond_site_symmetry_A
_geom_hbond_distance_DH
_geom_hbond_distance_HA
_geom_hbond_distance_DA
_geom_hbond_angle_DHA
N1 H1 O3 2_666 0.79(3) 2.04(3) 2.806(3) 166(3)

loop_
_geom_torsion_atom_site_label_1
_geom_torsion_atom_site_label_2
_geom_torsion_atom_site_label_3
_geom_torsion_atom_site_label_4
_geom_torsion
O2 S1 N1 C7 172.46(19)
O1 S1 N1 C7 42.7(2)
C8 S1 N1 C7 -73.0(2)
C6 C1 C2 C3 0.1(5)
Cl1 C1 C2 C3 -179.9(2)
C1 C2 C3 C4 2.0(5)
C1 C2 C3 Cl2 -178.3(2)
C2 C3 C4 C5 -2.3(5)
Cl2 C3 C4 C5 178.1(2)
C3 C4 C5 C6 0.4(5)
C4 C5 C6 C1 1.5(4)
C4 C5 C6 C7 -176.6(3)
C2 C1 C6 C5 -1.8(4)
Cl1 C1 C6 C5 178.2(2)
C2 C1 C6 C7 176.3(3)
Cl1 C1 C6 C7 -3.7(4)
S1 N1 C7 C6 73.7(3)
S1 N1 C7 C15 -163.18(17)
C5 C6 C7 N1 48.9(3)
C1 C6 C7 N1 -129.2(3)
C5 C6 C7 C15 -73.2(3)
C1 C6 C7 C15 108.8(3)
O2 S1 C8 C9 -146.6(3)
O1 S1 C8 C9 -15.4(3)
N1 S1 C8 C9 100.2(3)
O2 S1 C8 C13 37.9(3)
O1 S1 C8 C13 169.1(2)
N1 S1 C8 C13 -75.3(3)
C13 C8 C9 C10 1.2(5)
S1 C8 C9 C10 -174.3(3)
C8 C9 C10 C11 0.0(5)
C9 C10 C11 C12 -1.0(5)
C9 C10 C11 C14 179.1(3)
C10 C11 C12 C13 0.8(5)
C14 C11 C12 C13 -179.3(3)
C11 C12 C13 C8 0.4(5)
C9 C8 C13 C12 -1.4(5)
S1 C8 C13 C12 174.1(2)
N1 C7 C15 C16 51.4(3)
C6 C7 C15 C16 176.2(2)
C17 N2 C16 O3 -174.7(3)
C19 N2 C16 O3 3.7(4)
C17 N2 C16 C15 8.1(4)
C19 N2 C16 C15 -173.5(2)
C7 C15 C16 O3 -93.2(3)
C7 C15 C16 N2 84.0(3)
C16 N2 C17 C18 100.1(3)
C19 N2 C17 C18 -78.3(4)
C16 N2 C19 C20 79.4(4)
C17 N2 C19 C20 -102.1(3)
